data_7704570
loop_
_publ_author_name
'Kordestani, Nazanin'
'Amiri Rudbari, Hadi'
'Bruno, Giuseppe'
'Rosario, Scopelliti'
'Braun, Jason D.'
'Herbert, David E.'
'Blacque, Olivier'
'Correia, Isabel'
'Zaman, Mohammad Al-Moktadir'
'Bindu, Mortuza Mamun'
'Janiak, Christoph'
'Enamullah, Mohammed'

_publ_section_title
;
 Solid-state to solution helicity inversion of pseudotetrahedral chiral
 copper(ii) complexes with 2,4-dihalo-salicylaldiminate ligands.
;
_journal_issue 24
_journal_name_full 'Dalton transactions (Cambridge, England : 2003)'
_journal_page_first 8247
_journal_page_last 8264
_journal_paper_doi 10.1039/d0dt01649g
_journal_volume 49
_journal_year 2020
_chemical_absolute_configuration rmad
_chemical_formula_sum 'C30 H24 Cu I4 N2 O2'
_chemical_formula_weight 1015.65
_space_group_crystal_system monoclinic
_space_group_IT_number 5
_space_group_name_Hall 'C 2y'
_space_group_name_H-M_alt 'C 1 2 1'
_atom_sites_solution_hydrogens geom
_audit_creation_method SHELXL-2016/6
_audit_update_record
;
2019-07-26 deposited with the CCDC.	2020-06-02 downloaded from the CCDC.
;
_cell_angle_alpha 90
_cell_angle_beta 118.1800(10)
_cell_angle_gamma 90
_cell_formula_units_Z 2
_cell_length_a 14.5549(3)
_cell_length_b 11.1475(3)
_cell_length_c 10.6074(3)
_cell_measurement_reflns_used 9893
_cell_measurement_temperature 296(2)
_cell_measurement_theta_max 34.66
_cell_measurement_theta_min 2.42
_cell_volume 1517.06(7)
_computing_cell_refinement 'SAINT (Bruker, 2007)'
_computing_data_collection 'APEX2 (Bruker, 2007)'
_computing_data_reduction 'SAINT (Bruker, 2007)'
_computing_structure_refinement 'SHELXL-2016/6 (Sheldrick, 2016)'
_computing_structure_solution 'SHELXS97 (Sheldrick, 2008)'
_diffrn_ambient_temperature 296(2)
_diffrn_measured_fraction_theta_full 1.000
_diffrn_measured_fraction_theta_max 0.995
_diffrn_measurement_device_type 'Bruker APEX-II CCD'
_diffrn_radiation_type MoK\a
_diffrn_radiation_wavelength 0.71073
_diffrn_reflns_av_R_equivalents 0.1195
_diffrn_reflns_av_unetI/netI 0.0512
_diffrn_reflns_Laue_measured_fraction_full 1.000
_diffrn_reflns_Laue_measured_fraction_max 0.995
_diffrn_reflns_limit_h_max 23
_diffrn_reflns_limit_h_min -23
_diffrn_reflns_limit_k_max 17
_diffrn_reflns_limit_k_min -17
_diffrn_reflns_limit_l_max 16
_diffrn_reflns_limit_l_min -16
_diffrn_reflns_number 31030
_diffrn_reflns_point_group_measured_fraction_full 1.000
_diffrn_reflns_point_group_measured_fraction_max 0.973
_diffrn_reflns_theta_full 25.242
_diffrn_reflns_theta_max 34.717
_diffrn_reflns_theta_min 2.178
_exptl_absorpt_coefficient_mu 4.820
_exptl_absorpt_correction_T_max 0.7468
_exptl_absorpt_correction_T_min 0.4686
_exptl_absorpt_correction_type multi-scan
_exptl_absorpt_process_details 'SADABS; Bruker, 2008'
_exptl_crystal_colour green
_exptl_crystal_density_diffrn 2.223
_exptl_crystal_description flat
_exptl_crystal_F_000 950
_exptl_crystal_size_max 0.33
_exptl_crystal_size_mid 0.29
_exptl_crystal_size_min 0.09
_refine_diff_density_max 3.719
_refine_diff_density_min -1.722
_refine_diff_density_rms 0.295
_refine_ls_abs_structure_details
;
 Flack x determined using 2508 quotients [(I+)-(I-)]/[(I+)+(I-)]
 (Parsons, Flack and Wagner, Acta Cryst. B69 (2013) 249-259).
;
_refine_ls_abs_structure_Flack 0.021(14)
_refine_ls_extinction_method none
_refine_ls_goodness_of_fit_ref 1.054
_refine_ls_hydrogen_treatment constr
_refine_ls_matrix_type full
_refine_ls_number_parameters 177
_refine_ls_number_reflns 6381
_refine_ls_number_restraints 1
_refine_ls_restrained_S_all 1.054
_refine_ls_R_factor_all 0.0506
_refine_ls_R_factor_gt 0.0452
_refine_ls_shift/su_max 0.000
_refine_ls_shift/su_mean 0.000
_refine_ls_structure_factor_coef Fsqd
_refine_ls_weighting_details 'w=1/[\s^2^(Fo^2^)+(0.0768P)^2^] where P=(Fo^2^+2Fc^2^)/3'
_refine_ls_weighting_scheme calc
_refine_ls_wR_factor_gt 0.1132
_refine_ls_wR_factor_ref 0.1179
_reflns_Friedel_coverage 0.878
_reflns_Friedel_fraction_full 1.000
_reflns_Friedel_fraction_max 0.950
_reflns_number_gt 5772
_reflns_number_total 6381
_reflns_threshold_expression 'I > 2\s(I)'
_cod_data_source_file d0dt01649g2.cif
_cod_data_source_block shelx_CCDC3
_cod_depositor_comments 'Adding full bibliography for 7704565--7704573.cif.'
_cod_original_sg_symbol_H-M 'C 2'
_cod_database_code 7704570
_shelx_shelxl_version_number 2016/6
_shelx_space_group_comment
;
The symmetry employed for this shelxl refinement is uniquely defined
by the following loop, which should always be used as a source of
symmetry information in preference to the above space-group names.
They are only intended as comments.
;

loop_
_space_group_symop_operation_xyz
'x, y, z'
'-x, y, -z'
'x+1/2, y+1/2, z'
'-x+1/2, y+1/2, -z'

loop_
_atom_site_label
_atom_site_type_symbol
_atom_site_fract_x
_atom_site_fract_y
_atom_site_fract_z
_atom_site_U_iso_or_equiv
_atom_site_adp_type
_atom_site_occupancy
_atom_site_site_symmetry_order
_atom_site_calc_flag
_atom_site_refinement_flags_posn
_atom_site_refinement_flags_adp
_atom_site_refinement_flags_occupancy
_atom_site_disorder_assembly
_atom_site_disorder_group
I1 I 0.17918(3) 0.17755(3) 0.11065(4) 0.03364(10) Uani 1 1 d . . . . .
I2 I -0.05134(3) 0.52998(5) 0.28253(5) 0.04683(14) Uani 1 1 d . . . . .
Cu1 Cu 0.500000 0.34986(8) 0.500000 0.02286(16) Uani 1 2 d S T P . .
O1 O 0.3632(3) 0.2964(4) 0.3787(4) 0.0262(7) Uani 1 1 d . . . . .
N1 N 0.4611(3) 0.4266(4) 0.6399(5) 0.0254(7) Uani 1 1 d . . . . .
C7 C 0.2774(3) 0.3369(4) 0.3722(5) 0.0214(7) Uani 1 1 d . . . . .
C10 C 0.6216(5) 0.5445(5) 0.7760(6) 0.0307(10) Uani 1 1 d . . . . .
C1 C 0.3654(4) 0.4559(5) 0.6000(6) 0.0284(9) Uani 1 1 d . . . . .
H1 H 0.354079 0.505843 0.661618 0.034 Uiso 1 1 calc R U . . .
C6 C 0.1796(4) 0.3002(4) 0.2597(5) 0.0244(8) Uani 1 1 d . . . . .
C2 C 0.2741(4) 0.4203(5) 0.4711(5) 0.0252(8) Uani 1 1 d . . . . .
C9 C 0.5775(6) 0.3615(6) 0.8857(6) 0.0384(12) Uani 1 1 d . . . . .
H9A H 0.627147 0.388109 0.979558 0.058 Uiso 1 1 calc R U . . .
H9B H 0.519998 0.323234 0.890168 0.058 Uiso 1 1 calc R U . . .
H9C H 0.610283 0.305381 0.850870 0.058 Uiso 1 1 calc R U . . .
C8 C 0.5378(4) 0.4693(6) 0.7846(5) 0.0291(9) Uani 1 1 d . . . . .
H8 H 0.500392 0.521657 0.819232 0.035 Uiso 1 1 calc R U . . .
C11 C 0.7272(5) 0.5246(6) 0.8604(6) 0.0355(11) Uani 1 1 d . . . . .
H11 H 0.749289 0.460572 0.924142 0.043 Uiso 1 1 calc R U . . .
C13 C 0.7672(8) 0.6953(8) 0.7561(10) 0.061(2) Uani 1 1 d . . . . .
H13 H 0.815927 0.745946 0.750443 0.073 Uiso 1 1 calc R U . . .
C5 C 0.0864(4) 0.3507(5) 0.2384(6) 0.0292(9) Uani 1 1 d . . . . .
H5 H 0.023686 0.325527 0.162578 0.035 Uiso 1 1 calc R U . . .
C3 C 0.1792(4) 0.4716(6) 0.4474(6) 0.0304(10) Uani 1 1 d . . . . .
H3 H 0.178723 0.528159 0.511544 0.036 Uiso 1 1 calc R U . . .
C14 C 0.6647(9) 0.7147(8) 0.6725(11) 0.064(2) Uani 1 1 d . . . . .
H14 H 0.643126 0.777185 0.606683 0.077 Uiso 1 1 calc R U . . .
C12 C 0.8005(7) 0.5982(8) 0.8520(10) 0.0517(19) Uani 1 1 d . . . . .
H12 H 0.871259 0.583539 0.909201 0.062 Uiso 1 1 calc R U . . .
C4 C 0.0872(4) 0.4396(6) 0.3313(6) 0.0306(10) Uani 1 1 d . . . . .
C15 C 0.5907(7) 0.6429(7) 0.6829(9) 0.0490(18) Uani 1 1 d . . . . .
H15 H 0.520185 0.660260 0.627721 0.059 Uiso 1 1 calc R U . . .

loop_
_atom_site_aniso_label
_atom_site_aniso_U_11
_atom_site_aniso_U_22
_atom_site_aniso_U_33
_atom_site_aniso_U_23
_atom_site_aniso_U_13
_atom_site_aniso_U_12
I1 0.02363(15) 0.03784(16) 0.03336(17) -0.01224(13) 0.00844(12) -0.00072(13)
I2 0.02743(18) 0.0658(3) 0.0453(2) 0.0055(2) 0.01562(16) 0.02330(19)
Cu1 0.0138(3) 0.0339(4) 0.0189(3) 0.000 0.0061(2) 0.000
O1 0.0137(13) 0.0353(17) 0.0267(16) -0.0086(13) 0.0072(12) 0.0017(12)
N1 0.0189(17) 0.0307(17) 0.0225(17) -0.0047(15) 0.0065(14) 0.0015(15)
C7 0.0142(16) 0.0256(18) 0.0224(17) -0.0007(14) 0.0071(14) 0.0031(14)
C10 0.031(2) 0.032(2) 0.023(2) -0.0056(17) 0.0081(18) -0.003(2)
C1 0.022(2) 0.034(2) 0.027(2) -0.0069(18) 0.0098(17) -0.0005(19)
C6 0.0159(18) 0.0284(19) 0.025(2) -0.0033(15) 0.0061(15) 0.0028(16)
C2 0.0177(18) 0.033(2) 0.0235(19) -0.0013(16) 0.0081(15) 0.0044(17)
C9 0.041(3) 0.044(3) 0.028(2) 0.002(2) 0.014(2) -0.003(3)
C8 0.024(2) 0.040(2) 0.0198(19) -0.0069(17) 0.0071(16) -0.0018(19)
C11 0.028(2) 0.039(3) 0.033(3) -0.010(2) 0.010(2) -0.004(2)
C13 0.064(5) 0.053(5) 0.069(5) -0.015(4) 0.035(4) -0.031(4)
C5 0.0155(17) 0.039(2) 0.030(2) -0.0022(19) 0.0079(16) 0.0060(19)
C3 0.021(2) 0.040(2) 0.030(2) -0.004(2) 0.0117(18) 0.007(2)
C14 0.073(6) 0.045(4) 0.065(5) 0.007(4) 0.025(5) -0.019(4)
C12 0.040(4) 0.057(4) 0.052(4) -0.022(3) 0.017(3) -0.021(3)
C4 0.021(2) 0.040(3) 0.031(2) -0.002(2) 0.0131(19) 0.0057(19)
C15 0.051(4) 0.036(3) 0.043(3) 0.002(3) 0.008(3) -0.006(3)

loop_
_atom_type_symbol
_atom_type_description
_atom_type_scat_dispersion_real
_atom_type_scat_dispersion_imag
_atom_type_scat_source
C C 0.0033 0.0016 'International Tables Vol C Tables 4.2.6.8 and 6.1.1.4'
H H 0.0000 0.0000 'International Tables Vol C Tables 4.2.6.8 and 6.1.1.4'
N N 0.0061 0.0033 'International Tables Vol C Tables 4.2.6.8 and 6.1.1.4'
O O 0.0106 0.0060 'International Tables Vol C Tables 4.2.6.8 and 6.1.1.4'
Cu Cu 0.3201 1.2651 'International Tables Vol C Tables 4.2.6.8 and 6.1.1.4'
I I -0.4742 1.8119 'International Tables Vol C Tables 4.2.6.8 and 6.1.1.4'

loop_
_geom_angle_atom_site_label_1
_geom_angle_atom_site_label_2
_geom_angle_atom_site_label_3
_geom_angle
_geom_angle_site_symmetry_1
_geom_angle_site_symmetry_3
_geom_angle_publ_flag
O1 Cu1 O1 143.1(3) 2_656 . ?
O1 Cu1 N1 101.86(18) 2_656 . ?
O1 Cu1 N1 93.63(17) . . ?
O1 Cu1 N1 93.63(17) 2_656 2_656 ?
O1 Cu1 N1 101.86(17) . 2_656 ?
N1 Cu1 N1 129.7(3) . 2_656 ?
C7 O1 Cu1 127.2(3) . . ?
C1 N1 C8 115.1(5) . . ?
C1 N1 Cu1 120.1(4) . . ?
C8 N1 Cu1 124.2(4) . . ?
O1 C7 C6 120.1(4) . . ?
O1 C7 C2 123.8(4) . . ?
C6 C7 C2 116.1(4) . . ?
C11 C10 C15 118.1(6) . . ?
C11 C10 C8 123.4(6) . . ?
C15 C10 C8 118.4(6) . . ?
N1 C1 C2 127.5(5) . . ?
N1 C1 H1 116.2 . . ?
C2 C1 H1 116.2 . . ?
C5 C6 C7 122.4(4) . . ?
C5 C6 I1 119.4(4) . . ?
C7 C6 I1 117.9(3) . . ?
C3 C2 C7 120.6(5) . . ?
C3 C2 C1 116.5(5) . . ?
C7 C2 C1 122.9(4) . . ?
C8 C9 H9A 109.5 . . ?
C8 C9 H9B 109.5 . . ?
H9A C9 H9B 109.5 . . ?
C8 C9 H9C 109.5 . . ?
H9A C9 H9C 109.5 . . ?
H9B C9 H9C 109.5 . . ?
N1 C8 C10 110.3(5) . . ?
N1 C8 C9 108.8(5) . . ?
C10 C8 C9 115.3(5) . . ?
N1 C8 H8 107.3 . . ?
C10 C8 H8 107.3 . . ?
C9 C8 H8 107.3 . . ?
C12 C11 C10 121.3(7) . . ?
C12 C11 H11 119.4 . . ?
C10 C11 H11 119.4 . . ?
C14 C13 C12 119.8(8) . . ?
C14 C13 H13 120.1 . . ?
C12 C13 H13 120.1 . . ?
C6 C5 C4 119.6(5) . . ?
C6 C5 H5 120.2 . . ?
C4 C5 H5 120.2 . . ?
C4 C3 C2 121.1(5) . . ?
C4 C3 H3 119.5 . . ?
C2 C3 H3 119.5 . . ?
C13 C14 C15 121.1(9) . . ?
C13 C14 H14 119.4 . . ?
C15 C14 H14 119.4 . . ?
C11 C12 C13 119.4(8) . . ?
C11 C12 H12 120.3 . . ?
C13 C12 H12 120.3 . . ?
C3 C4 C5 119.9(5) . . ?
C3 C4 I2 121.1(4) . . ?
C5 C4 I2 118.9(4) . . ?
C14 C15 C10 120.3(8) . . ?
C14 C15 H15 119.9 . . ?
C10 C15 H15 119.9 . . ?

loop_
_geom_bond_atom_site_label_1
_geom_bond_atom_site_label_2
_geom_bond_distance
_geom_bond_site_symmetry_2
_geom_bond_publ_flag
I1 C6 2.088(5) . ?
I2 C4 2.089(5) . ?
Cu1 O1 1.885(4) 2_656 ?
Cu1 O1 1.885(4) . ?
Cu1 N1 2.012(4) . ?
Cu1 N1 2.012(4) 2_656 ?
O1 C7 1.299(6) . ?
N1 C1 1.292(7) . ?
N1 C8 1.487(6) . ?
C7 C6 1.419(6) . ?
C7 C2 1.420(7) . ?
C10 C11 1.384(8) . ?
C10 C15 1.401(9) . ?
C10 C8 1.518(9) . ?
C1 C2 1.441(7) . ?
C1 H1 0.9300 . ?
C6 C5 1.386(7) . ?
C2 C3 1.403(7) . ?
C9 C8 1.531(9) . ?
C9 H9A 0.9600 . ?
C9 H9B 0.9600 . ?
C9 H9C 0.9600 . ?
C8 H8 0.9800 . ?
C11 C12 1.382(11) . ?
C11 H11 0.9300 . ?
C13 C14 1.345(15) . ?
C13 C12 1.405(14) . ?
C13 H13 0.9300 . ?
C5 C4 1.393(8) . ?
C5 H5 0.9300 . ?
C3 C4 1.371(8) . ?
C3 H3 0.9300 . ?
C14 C15 1.388(13) . ?
C14 H14 0.9300 . ?
C12 H12 0.9300 . ?
C15 H15 0.9300 . ?
